data_1532012
loop_
_publ_author_name
'Pakhomovskii, Ya.A.'
'Men'shikov, Yu.P.'
'Yakovenchuk, V.N.'
'Ivanyuk, G.Yu.'
'Krivovichev, S.V.'
'Burns, P.C.'

_publ_section_title
;
 Cerite-(La), (La, Ce, Ca)9 (Fe, Ca, Mg) (Si O4)3 (Si O3 (O H))4 (O H)3, a
 new mineral species from the Khibina alkaline massif: occurrence and
 crystal structure
;
_journal_name_full 'Canadian Mineralogist'
_journal_page_first 1177
_journal_page_last 1184
_journal_volume 40
_journal_year 2002
_chemical_formula_sum 'Ca2.3 Fe0.32 H6.6 La7.1 Mg0.23 O30.6 Si6.9'
_chemical_name_systematic
;
(La7.1 Ca1.9) (Fe0.32 Mg0.23 Ca0.3) Ca0.1 (Si O4)3 (Si O3 ((O H)0.9 O0.1))3 
(Si O3 (O H))0.9 (O H)3
;
_space_group_IT_number 161
_symmetry_space_group_name_Hall 'R 3 -2"c'
_symmetry_space_group_name_H-M 'R 3 c :H'
_cell_angle_alpha 90
_cell_angle_beta 90
_cell_angle_gamma 120
_cell_formula_units_Z 6
_cell_length_a 10.7493
_cell_length_b 10.7493
_cell_length_c 38.318
_cell_volume 3834.368
_citation_journal_id_ASTM CAMIA6
_cod_data_source_file Pakhomovskii_CAMIA6_2002_1113.cif
_cod_data_source_block H6.6Ca2.3Fe0.32La7.1Mg0.23O30.6Si6.9
_cod_original_formula_sum 'H6.6 Ca2.3 Fe0.32 La7.1 Mg0.23 O30.6 Si6.9'
_cod_database_code 1532012

loop_
_symmetry_equiv_pos_as_xyz
x,y,z
-y,x-y,z
-x+y,-x,z
-y,-x,z+1/2
x,x-y,z+1/2
-x+y,y,z+1/2
x+2/3,y+1/3,z+1/3
-y+2/3,x-y+1/3,z+1/3
-x+y+2/3,-x+1/3,z+1/3
-y+2/3,-x+1/3,z+5/6
x+2/3,x-y+1/3,z+5/6
-x+y+2/3,y+1/3,z+5/6
x+1/3,y+2/3,z+2/3
-y+1/3,x-y+2/3,z+2/3
-x+y+1/3,-x+2/3,z+2/3
-y+1/3,-x+2/3,z+7/6
x+1/3,x-y+2/3,z+7/6
-x+y+1/3,y+2/3,z+7/6

loop_
_atom_site_label
_atom_site_type_symbol
_atom_site_fract_x
_atom_site_fract_y
_atom_site_fract_z
_atom_site_occupancy
_atom_site_U_iso_or_equiv
O6 O-2 -0.0105 0.2701 0.1224 1 0.0
O1 O-2 0.2562 0.0915 0.3228 1 0.0
Ca2 Ca+2 0.25878 0.13436 0.17585 0.317 0.0
O11 O-2 0 0 0.0897 1 0.0
Fe1 Fe+2 0 0 -0.00168 0.32 0.0
La1 La+3 0.25867 0.13428 0.068094 1 0.0
O3 O-2 0.2625 0.2513 0.3784 1 0.0
O12 O-2 0 0 0.16 1 0.0
La3 La+3 0.25878 0.13436 0.17585 0.683 0.0
Ca3 Ca+2 0 0 -0.00168 0.3 0.0
O13 O-2 0 0 0.409 1 0.0
O2 O-2 0.2781 0.0026 0.385 1 0.0
O4 O-2 0.0817 0.173 0.0295 1 0.0
Si3 Si+4 0 0 0.252 0.9 0.0
O5 O-2 0.2448 0.2711 0.1162 1 0.0
Mg1 Mg+2 0 0 -0.00168 0.23 0.0
Si1 Si+4 0.3184 0.1485 0.36239 1 0.0
Ca4 Ca+2 0 0 0.3092 0.1 0.0
La2 La+3 0.14209 0.26126 0.4321 0.683 0.0
O9 O-2 0.1597 0.0338 0.24 0.9 0.0
Ca1 Ca+2 0.14209 0.26126 0.4321 0.317 0.0
O7 O-2 0.1668 0.0742 0.4664 1 0.0
O8 O-2 0.1375 0.2815 0.1782 1 0.0
O10 O-2 0 0 0.2961 0.9 0.0
Si2 Si+4 0.1504 0.3257 0.13689 1 0.0
